data_4301816
loop_
_publ_author_name
'Jos\'e Mart\'inez-Lillo'
'Donatella Armentano'
'Giovanni De Munno'
'Wolfgang Wernsdorfer'
'Juan Modesto Clemente-Juan'
'J. Krzystek'
'Francesc Lloret'
'Miguel Julve'
'Juan Faus'

_publ_contact_author_address
;Departament de Qu\'imica Inorg\`anica
Facultat de Qu\'imica de la Universitat de Val\`encia
Avda. Dr. Moliner 50
46100 Burjassot, Val\`encia 
Spain
;
_publ_contact_author_email juan.faus@uv.es
_publ_contact_author_name 'Juan Faus'
_publ_contact_author_phone 0034963544856
_publ_section_title
;
Heterotetranuclear Oxalato-Bridged ReIV3MII (M = Mn, Fe, Co, Ni, Cu)
Complexes: A New Example of a Single-Molecule Magnet (M = Ni)
;
_journal_name_full 'Inorganic Chemistry'
_journal_page_first 3027
_journal_page_last 3038
_journal_paper_doi 10.1021/ic8021497
_journal_volume 48
_journal_year 2009
_chemical_formula_sum 'C70 H144 Cl12 Fe N4 O12 Re3'
_chemical_formula_weight 2273.74
_space_group_IT_number 2
_symmetry_cell_setting triclinic
_symmetry_Int_Tables_number 2
_symmetry_space_group_name_Hall '-P 1'
_symmetry_space_group_name_H-M 'P -1'
_atom_sites_solution_hydrogens geom
_atom_sites_solution_primary direct
_atom_sites_solution_secondary difmap
_audit_creation_method SHELXL-97
_cell_angle_alpha 83.783(3)
_cell_angle_beta 83.403(3)
_cell_angle_gamma 80.960(3)
_cell_formula_units_Z 2
_cell_length_a 10.0050(8)
_cell_length_b 19.4680(17)
_cell_length_c 25.580(2)
_cell_measurement_reflns_used 7634
_cell_measurement_temperature 296(2)
_cell_measurement_theta_max 24.91
_cell_measurement_theta_min 2.35
_cell_volume 4867.2(7)
_computing_cell_refinement 'Bruker-Nonius X8 APEX'
_computing_data_collection 'Bruker-Nonius X8 APEX'
_computing_data_reduction 'Bruker SAINT'
_computing_molecular_graphics 'Bruker SHELXTL'
_computing_publication_material 'Bruker SHELXTL'
_computing_structure_refinement 'SHELXL-97 (Sheldrick, 1997)'
_computing_structure_solution 'SHELXS-97 (Sheldrick, 1990)'
_diffrn_ambient_temperature 296(2)
_diffrn_measured_fraction_theta_full 0.984
_diffrn_measured_fraction_theta_max 0.984
_diffrn_measurement_device_type 'CCD area detector'
_diffrn_measurement_method 'phi and omega scans'
_diffrn_radiation_monochromator graphite
_diffrn_radiation_type MoK\a
_diffrn_radiation_wavelength 0.71073
_diffrn_reflns_av_R_equivalents 0.0327
_diffrn_reflns_av_sigmaI/netI 0.0345
_diffrn_reflns_limit_h_max 12
_diffrn_reflns_limit_h_min -12
_diffrn_reflns_limit_k_max 24
_diffrn_reflns_limit_k_min -24
_diffrn_reflns_limit_l_max 32
_diffrn_reflns_limit_l_min -32
_diffrn_reflns_number 97090
_diffrn_reflns_theta_full 26.99
_diffrn_reflns_theta_max 26.99
_diffrn_reflns_theta_min 0.80
_diffrn_source 'fine-focus sealed tube'
_exptl_absorpt_coefficient_mu 4.244
_exptl_absorpt_correction_T_max 0.6978
_exptl_absorpt_correction_T_min 0.5186
_exptl_absorpt_correction_type numerical
_exptl_absorpt_process_details SADABS
_exptl_crystal_colour brownish-orange
_exptl_crystal_density_diffrn 1.551
_exptl_crystal_density_method 'not measured'
_exptl_crystal_description Parallelepiped
_exptl_crystal_F_000 2286
_exptl_crystal_size_max 0.16
_exptl_crystal_size_mid 0.14
_exptl_crystal_size_min 0.08
_refine_diff_density_max 3.334
_refine_diff_density_min -3.570
_refine_diff_density_rms 0.184
_refine_ls_extinction_method none
_refine_ls_goodness_of_fit_ref 1.063
_refine_ls_hydrogen_treatment riding
_refine_ls_matrix_type full
_refine_ls_number_parameters 893
_refine_ls_number_reflns 20920
_refine_ls_number_restraints 0
_refine_ls_restrained_S_all 1.063
_refine_ls_R_factor_all 0.0717
_refine_ls_R_factor_gt 0.0481
_refine_ls_shift/su_max 0.002
_refine_ls_shift/su_mean 0.000
_refine_ls_structure_factor_coef Fsqd
_refine_ls_weighting_details 'calc w=1/[\s^2^(Fo^2^)+(0.0984P)^2^+0.0000P] where P=(Fo^2^+2Fc^2^)/3'
_refine_ls_weighting_scheme calc
_refine_ls_wR_factor_gt 0.1332
_refine_ls_wR_factor_ref 0.1536
_reflns_number_gt 14703
_reflns_number_total 20920
_reflns_threshold_expression >2sigma(I)
_cod_data_source_file ic8021497_si_001_1.cif
_cod_data_source_block 2
_cod_database_code 4301816

loop_
_symmetry_equiv_pos_as_xyz
'x, y, z'
'-x, -y, -z'

loop_
_atom_site_label
_atom_site_type_symbol
_atom_site_fract_x
_atom_site_fract_y
_atom_site_fract_z
_atom_site_U_iso_or_equiv
_atom_site_adp_type
_atom_site_occupancy
_atom_site_symmetry_multiplicity
_atom_site_calc_flag
_atom_site_refinement_flags
_atom_site_disorder_assembly
_atom_site_disorder_group
Re1 Re 0.78637(2) 0.478195(12) 0.330029(9) 0.05226(8) Uani 1 1 d . . .
Cl1 Cl 0.98435(17) 0.51688(9) 0.28627(7) 0.0685(4) Uani 1 1 d . . .
Cl2 Cl 0.65248(19) 0.57910(10) 0.29891(7) 0.0781(5) Uani 1 1 d . . .
Cl3 Cl 0.81496(18) 0.51986(10) 0.40860(7) 0.0731(5) Uani 1 1 d . . .
Cl4 Cl 0.5965(2) 0.43029(12) 0.36788(8) 0.0886(6) Uani 1 1 d . . .
O1 O 0.9889(4) 0.2821(2) 0.31279(15) 0.0582(10) Uani 1 1 d . . .
O2 O 0.8403(4) 0.3261(2) 0.22964(14) 0.0549(9) Uani 1 1 d . . .
O3 O 0.9063(4) 0.3828(2) 0.34720(15) 0.0593(10) Uani 1 1 d . . .
O4 O 0.7744(4) 0.4282(2) 0.26355(14) 0.0536(9) Uani 1 1 d . . .
C1 C 0.9177(6) 0.3404(3) 0.3119(2) 0.0522(13) Uani 1 1 d . . .
C2 C 0.8368(5) 0.3664(3) 0.2638(2) 0.0464(12) Uani 1 1 d . . .
Fe1 Fe 0.95785(8) 0.22630(4) 0.24865(3) 0.05076(19) Uani 1 1 d . . .
Re2 Re 0.87613(2) -0.025977(12) 0.354941(10) 0.05406(9) Uani 1 1 d . . .
Cl5 Cl 0.9507(2) 0.00524(11) 0.43083(9) 0.0923(6) Uani 1 1 d . . .
Cl6 Cl 0.69242(17) -0.06855(9) 0.40252(7) 0.0739(5) Uani 1 1 d . . .
Cl7 Cl 1.0192(2) -0.13006(9) 0.35932(10) 0.0954(7) Uani 1 1 d . . .
Cl8 Cl 0.8009(3) -0.04464(14) 0.27519(8) 0.1032(7) Uani 1 1 d . . .
O5 O 1.0637(4) 0.1285(2) 0.27305(17) 0.0621(10) Uani 1 1 d . . .
O6 O 0.7992(4) 0.1782(2) 0.29696(16) 0.0591(10) Uani 1 1 d . . .
O7 O 0.7731(4) 0.0758(2) 0.34298(17) 0.0615(11) Uani 1 1 d . . .
O8 O 1.0276(4) 0.0245(2) 0.3115(2) 0.0716(13) Uani 1 1 d . . .
C4 C 0.8399(5) 0.1181(3) 0.3136(2) 0.0508(13) Uani 1 1 d . . .
C3 C 0.9901(5) 0.0892(3) 0.2974(2) 0.0531(13) Uani 1 1 d . . .
Re3 Re 1.15981(2) 0.217206(16) 0.040135(9) 0.06364(10) Uani 1 1 d . . .
Cl9 Cl 1.0276(2) 0.32807(13) 0.03264(8) 0.0992(7) Uani 1 1 d . . .
Cl10 Cl 1.34437(18) 0.26022(12) -0.00760(7) 0.0854(5) Uani 1 1 d . . .
Cl11 Cl 1.0712(2) 0.18257(16) -0.03045(8) 0.1097(8) Uani 1 1 d . . .
Cl12 Cl 1.28255(19) 0.10556(11) 0.05538(9) 0.0858(5) Uani 1 1 d . . .
O9 O 0.9179(4) 0.1893(2) 0.17699(15) 0.0584(10) Uani 1 1 d . . .
O11 O 1.2144(4) 0.2415(2) 0.11094(15) 0.0594(10) Uani 1 1 d . . .
O10 O 1.0034(4) 0.1846(3) 0.09286(15) 0.0662(12) Uani 1 1 d . . .
O12 O 1.1343(4) 0.2483(2) 0.19552(15) 0.0581(10) Uani 1 1 d . . .
C6 C 1.1271(6) 0.2331(3) 0.1507(2) 0.0518(13) Uani 1 1 d . . .
C5 C 1.0048(6) 0.2000(3) 0.1396(2) 0.0527(13) Uiso 1 1 d . . .
N1 N 0.2849(5) 0.9459(3) 0.9052(2) 0.0675(14) Uani 1 1 d . . .
C7 C 0.3378(7) 0.9314(4) 0.9592(3) 0.077(2) Uani 1 1 d . . .
H7A H 0.3116 0.9727 0.9781 0.092 Uiso 1 1 calc R . .
H7B H 0.4364 0.9225 0.9545 0.092 Uiso 1 1 calc R . .
C8 C 0.2859(9) 0.8695(5) 0.9929(3) 0.100(3) Uani 1 1 d . . .
H8A H 0.1872 0.8774 0.9975 0.121 Uiso 1 1 calc R . .
H8B H 0.3146 0.8274 0.9751 0.121 Uiso 1 1 calc R . .
C9 C 0.3409(8) 0.8601(5) 1.0466(3) 0.090(2) Uani 1 1 d . . .
H9A H 0.4395 0.8552 1.0416 0.109 Uiso 1 1 calc R . .
H9B H 0.3083 0.9016 1.0649 0.109 Uiso 1 1 calc R . .
C10 C 0.2989(10) 0.7973(6) 1.0804(4) 0.118(3) Uani 1 1 d . . .
H10A H 0.2015 0.8013 1.0847 0.177 Uiso 1 1 calc R . .
H10B H 0.3321 0.7949 1.1144 0.177 Uiso 1 1 calc R . .
H10C H 0.3364 0.7557 1.0637 0.177 Uiso 1 1 calc R . .
C11 C 0.3061(6) 0.8799(4) 0.8764(3) 0.0726(19) Uani 1 1 d . . .
H11A H 0.2479 0.8480 0.8953 0.087 Uiso 1 1 calc R . .
H11B H 0.2750 0.8924 0.8416 0.087 Uiso 1 1 calc R . .
C12 C 0.4494(7) 0.8406(5) 0.8695(4) 0.102(3) Uani 1 1 d . . .
H12A H 0.4793 0.8232 0.9038 0.123 Uiso 1 1 calc R . .
H12B H 0.5106 0.8721 0.8523 0.123 Uiso 1 1 calc R . .
C13 C 0.4540(8) 0.7789(5) 0.8357(4) 0.097(3) Uani 1 1 d . . .
H13A H 0.4053 0.7946 0.8049 0.117 Uiso 1 1 calc R . .
H13B H 0.5477 0.7621 0.8236 0.117 Uiso 1 1 calc R . .
C14 C 0.3905(10) 0.7201(5) 0.8677(4) 0.127(4) Uani 1 1 d . . .
H14A H 0.4062 0.7191 0.9041 0.191 Uiso 1 1 calc R . .
H14B H 0.4306 0.6764 0.8544 0.191 Uiso 1 1 calc R . .
H14C H 0.2944 0.7273 0.8647 0.191 Uiso 1 1 calc R . .
C15 C 0.3642(7) 0.9996(4) 0.8740(3) 0.080(2) Uani 1 1 d . . .
H15A H 0.4603 0.9815 0.8741 0.097 Uiso 1 1 calc R . .
H15B H 0.3428 1.0036 0.8377 0.097 Uiso 1 1 calc R . .
C16 C 0.3430(9) 1.0712(5) 0.8917(4) 0.111(3) Uani 1 1 d . . .
H16A H 0.3779 1.0696 0.9258 0.134 Uiso 1 1 calc R . .
H16B H 0.2464 1.0884 0.8960 0.134 Uiso 1 1 calc R . .
C17 C 0.4149(10) 1.1208(5) 0.8518(5) 0.142(4) Uani 1 1 d . . .
H17A H 0.5080 1.1157 0.8605 0.171 Uiso 1 1 calc R . .
H17B H 0.4190 1.1027 0.8177 0.171 Uiso 1 1 calc R . .
C18 C 0.3766 1.1835 0.8448 0.371 Uani 1 1 d . . .
H18A H 0.3096 1.1921 0.8199 0.557 Uiso 1 1 calc R . .
H18B H 0.4526 1.2070 0.8313 0.557 Uiso 1 1 calc R . .
H18C H 0.3373 1.2007 0.8778 0.557 Uiso 1 1 calc R . .
C19 C 0.1352(6) 0.9733(4) 0.9123(3) 0.0708(18) Uani 1 1 d . . .
H19A H 0.0890 0.9376 0.9329 0.085 Uiso 1 1 calc R . .
H19B H 0.1226 1.0134 0.9327 0.085 Uiso 1 1 calc R . .
C20 C 0.0688(7) 0.9942(4) 0.8630(3) 0.0773(19) Uani 1 1 d . . .
H20A H 0.0673 0.9531 0.8449 0.093 Uiso 1 1 calc R . .
H20B H 0.1212 1.0252 0.8398 0.093 Uiso 1 1 calc R . .
C21 C -0.0745(7) 1.0306(5) 0.8743(3) 0.099(3) Uani 1 1 d . . .
H21A H -0.0715 1.0738 0.8894 0.119 Uiso 1 1 calc R . .
H21B H -0.1234 1.0013 0.9004 0.119 Uiso 1 1 calc R . .
C22 C -0.1527 1.0471 0.8258 0.147 Uani 1 1 d . . .
H22A H -0.1255 1.0879 0.8055 0.221 Uiso 1 1 calc R . .
H22B H -0.2485 1.0556 0.8367 0.221 Uiso 1 1 calc R . .
H22C H -0.1337 1.0082 0.8046 0.221 Uiso 1 1 calc R . .
N2 N 0.2291(4) 0.6336(2) 0.39544(17) 0.0485(10) Uani 1 1 d . . .
C23 C 0.3009(6) 0.6666(3) 0.3461(2) 0.0540(13) Uani 1 1 d . . .
H23A H 0.2454 0.6679 0.3172 0.065 Uiso 1 1 calc R . .
H23B H 0.3861 0.6369 0.3374 0.065 Uiso 1 1 calc R . .
C24 C 0.3309(6) 0.7404(3) 0.3499(3) 0.0655(16) Uani 1 1 d . . .
H24A H 0.3929 0.7396 0.3765 0.079 Uiso 1 1 calc R . .
H24B H 0.2473 0.7706 0.3601 0.079 Uiso 1 1 calc R . .
C25 C 0.3948(8) 0.7686(4) 0.2960(3) 0.090(2) Uani 1 1 d . . .
H25A H 0.4323 0.8105 0.3002 0.108 Uiso 1 1 calc R . .
H25B H 0.4692 0.7341 0.2835 0.108 Uiso 1 1 calc R . .
C26 C 0.2995(12) 0.7848(6) 0.2567(4) 0.135(4) Uani 1 1 d . . .
H26A H 0.3225 0.7524 0.2302 0.202 Uiso 1 1 calc R . .
H26B H 0.3031 0.8315 0.2405 0.202 Uiso 1 1 calc R . .
H26C H 0.2093 0.7814 0.2731 0.202 Uiso 1 1 calc R . .
C27 C 0.3065(6) 0.6342(3) 0.4430(2) 0.0522(13) Uani 1 1 d . . .
H27A H 0.3049 0.6825 0.4496 0.063 Uiso 1 1 calc R . .
H27B H 0.2578 0.6119 0.4735 0.063 Uiso 1 1 calc R . .
C28 C 0.4515(6) 0.5996(3) 0.4394(2) 0.0593(15) Uani 1 1 d . . .
H28A H 0.5035 0.6235 0.4107 0.071 Uiso 1 1 calc R . .
H28B H 0.4556 0.5517 0.4315 0.071 Uiso 1 1 calc R . .
C29 C 0.5151(7) 0.6004(3) 0.4907(3) 0.0660(16) Uani 1 1 d . . .
H29A H 0.4635 0.5755 0.5190 0.079 Uiso 1 1 calc R . .
H29B H 0.6068 0.5750 0.4872 0.079 Uiso 1 1 calc R . .
C30 C 0.5215(9) 0.6726(4) 0.5066(3) 0.096(3) Uani 1 1 d . . .
H30A H 0.5804 0.6959 0.4807 0.143 Uiso 1 1 calc R . .
H30B H 0.5561 0.6684 0.5404 0.143 Uiso 1 1 calc R . .
H30C H 0.4319 0.6991 0.5086 0.143 Uiso 1 1 calc R . .
C31 C 0.2259(6) 0.5566(3) 0.3843(2) 0.0524(13) Uani 1 1 d . . .
H31A H 0.1723 0.5575 0.3549 0.063 Uiso 1 1 calc R . .
H31B H 0.3180 0.5359 0.3732 0.063 Uiso 1 1 calc R . .
C32 C 0.1703(6) 0.5100(3) 0.4292(2) 0.0588(14) Uani 1 1 d . . .
H32A H 0.0762 0.5282 0.4398 0.071 Uiso 1 1 calc R . .
H32B H 0.2220 0.5084 0.4593 0.071 Uiso 1 1 calc R . .
C33 C 0.1792(7) 0.4370(3) 0.4119(3) 0.0665(16) Uani 1 1 d . . .
H33A H 0.2740 0.4180 0.4036 0.080 Uiso 1 1 calc R . .
H33B H 0.1338 0.4397 0.3800 0.080 Uiso 1 1 calc R . .
C34 C 0.1138(7) 0.3883(4) 0.4549(3) 0.086(2) Uani 1 1 d . . .
H34A H 0.1611 0.3839 0.4859 0.129 Uiso 1 1 calc R . .
H34B H 0.1189 0.3431 0.4424 0.129 Uiso 1 1 calc R . .
H34C H 0.0202 0.4072 0.4634 0.129 Uiso 1 1 calc R . .
C35 C 0.0866(6) 0.6712(3) 0.4094(2) 0.0586(15) Uani 1 1 d . . .
H35A H 0.0943 0.7160 0.4211 0.070 Uiso 1 1 calc R . .
H35B H 0.0442 0.6443 0.4391 0.070 Uiso 1 1 calc R . .
C36 C -0.0087(6) 0.6840(3) 0.3655(3) 0.0655(16) Uani 1 1 d . . .
H36A H 0.0259 0.7152 0.3368 0.079 Uiso 1 1 calc R . .
H36B H -0.0149 0.6402 0.3517 0.079 Uiso 1 1 calc R . .
C37 C -0.1483(6) 0.7164(4) 0.3890(3) 0.084(2) Uani 1 1 d . . .
H37A H -0.1872 0.6818 0.4138 0.100 Uiso 1 1 calc R . .
H37B H -0.1377 0.7550 0.4084 0.100 Uiso 1 1 calc R . .
C38 C -0.2441(8) 0.7422(5) 0.3483(4) 0.114(3) Uani 1 1 d . . .
H38A H -0.2114 0.7802 0.3260 0.171 Uiso 1 1 calc R . .
H38B H -0.3324 0.7580 0.3654 0.171 Uiso 1 1 calc R . .
H38C H -0.2501 0.7051 0.3273 0.171 Uiso 1 1 calc R . .
N3 N 0.3692(5) 0.1505(2) 0.39136(19) 0.0559(12) Uani 1 1 d . . .
C39 C 0.3302(6) 0.1052(4) 0.3520(3) 0.0706(18) Uani 1 1 d . . .
H39A H 0.2897 0.0668 0.3716 0.085 Uiso 1 1 calc R . .
H39B H 0.2614 0.1330 0.3317 0.085 Uiso 1 1 calc R . .
C40 C 0.4447(8) 0.0759(5) 0.3147(4) 0.109(3) Uani 1 1 d . . .
H40A H 0.5110 0.0457 0.3348 0.130 Uiso 1 1 calc R . .
H40B H 0.4887 0.1139 0.2964 0.130 Uiso 1 1 calc R . .
C41 C 0.4021(8) 0.0339(5) 0.2731(4) 0.102(3) Uani 1 1 d . . .
H41A H 0.3192 0.0578 0.2593 0.122 Uiso 1 1 calc R . .
H41B H 0.4730 0.0284 0.2440 0.122 Uiso 1 1 calc R . .
C42 C 0.3805(13) -0.0335(7) 0.2995(5) 0.166(5) Uani 1 1 d . . .
H42A H 0.4509 -0.0500 0.3223 0.249 Uiso 1 1 calc R . .
H42B H 0.3826 -0.0660 0.2737 0.249 Uiso 1 1 calc R . .
H42C H 0.2936 -0.0292 0.3201 0.249 Uiso 1 1 calc R . .
C43 C 0.4414(7) 0.2096(3) 0.3632(3) 0.0728(18) Uani 1 1 d . . .
H43A H 0.4600 0.2379 0.3897 0.087 Uiso 1 1 calc R . .
H43B H 0.5283 0.1891 0.3465 0.087 Uiso 1 1 calc R . .
C44 C 0.3664(8) 0.2576(4) 0.3214(3) 0.082(2) Uani 1 1 d . . .
H44A H 0.3450 0.2299 0.2951 0.099 Uiso 1 1 calc R . .
H44B H 0.2813 0.2805 0.3380 0.099 Uiso 1 1 calc R . .
C45 C 0.4473(10) 0.3112(5) 0.2952(3) 0.099(3) Uani 1 1 d . . .
H45A H 0.5247 0.2883 0.2739 0.119 Uiso 1 1 calc R . .
H45B H 0.4820 0.3331 0.3220 0.119 Uiso 1 1 calc R . .
C46 C 0.3691(14) 0.3674(6) 0.2601(4) 0.151(5) Uani 1 1 d . . .
H46A H 0.3306 0.3462 0.2343 0.227 Uiso 1 1 calc R . .
H46B H 0.4296 0.3982 0.2425 0.227 Uiso 1 1 calc R . .
H46C H 0.2975 0.3935 0.2813 0.227 Uiso 1 1 calc R . .
C47 C 0.4659(6) 0.1046(3) 0.4282(3) 0.0655(16) Uani 1 1 d . . .
H47A H 0.4216 0.0655 0.4444 0.079 Uiso 1 1 calc R . .
H47B H 0.5468 0.0856 0.4068 0.079 Uiso 1 1 calc R . .
C48 C 0.5090(7) 0.1397(4) 0.4710(3) 0.0703(17) Uani 1 1 d . . .
H48A H 0.4302 0.1559 0.4946 0.084 Uiso 1 1 calc R . .
H48B H 0.5510 0.1799 0.4558 0.084 Uiso 1 1 calc R . .
C49 C 0.6096(7) 0.0891(4) 0.5018(3) 0.0790(19) Uani 1 1 d . . .
H49A H 0.5675 0.0485 0.5159 0.095 Uiso 1 1 calc R . .
H49B H 0.6881 0.0735 0.4778 0.095 Uiso 1 1 calc R . .
C50 C 0.6562(8) 0.1201(5) 0.5464(3) 0.094(2) Uani 1 1 d . . .
H50A H 0.7191 0.1516 0.5325 0.141 Uiso 1 1 calc R . .
H50B H 0.7002 0.0834 0.5695 0.141 Uiso 1 1 calc R . .
H50C H 0.5792 0.1450 0.5657 0.141 Uiso 1 1 calc R . .
C51 C 0.2433(6) 0.1832(3) 0.4217(3) 0.0668(16) Uani 1 1 d . . .
H51A H 0.2687 0.2162 0.4432 0.080 Uiso 1 1 calc R . .
H51B H 0.1846 0.2096 0.3966 0.080 Uiso 1 1 calc R . .
C52 C 0.1625(8) 0.1352(4) 0.4568(3) 0.086(2) Uani 1 1 d . . .
H52A H 0.2179 0.1096 0.4833 0.104 Uiso 1 1 calc R . .
H52B H 0.1356 0.1017 0.4361 0.104 Uiso 1 1 calc R . .
C53 C 0.0315(8) 0.1781(5) 0.4849(3) 0.092(2) Uani 1 1 d . . .
H53A H -0.0103 0.1474 0.5122 0.110 Uiso 1 1 calc R . .
H53B H 0.0589 0.2150 0.5020 0.110 Uiso 1 1 calc R . .
C54 C -0.0720(8) 0.2098(5) 0.4479(3) 0.103(3) Uani 1 1 d . . .
H54A H -0.0362 0.2455 0.4240 0.155 Uiso 1 1 calc R . .
H54B H -0.1533 0.2298 0.4678 0.155 Uiso 1 1 calc R . .
H54C H -0.0927 0.1743 0.4281 0.155 Uiso 1 1 calc R . .
N4 N 0.7999(6) 0.5485(3) 0.1204(2) 0.0700(14) Uani 1 1 d . . .
C55 C 0.6702(7) 0.5514(5) 0.1576(3) 0.083(2) Uani 1 1 d . . .
H55A H 0.6440 0.5051 0.1626 0.099 Uiso 1 1 calc R . .
H55B H 0.6908 0.5624 0.1917 0.099 Uiso 1 1 calc R . .
C56 C 0.5496(8) 0.6022(5) 0.1417(4) 0.112(3) Uani 1 1 d . . .
H56A H 0.5121 0.5827 0.1142 0.134 Uiso 1 1 calc R . .
H56B H 0.5829 0.6445 0.1257 0.134 Uiso 1 1 calc R . .
C57 C 0.4337 0.6231 0.1828 0.050 Uiso 1 1 d . . .
H57A H 0.4658 0.6407 0.2124 0.060 Uiso 1 1 calc R . .
H57B H 0.3651 0.6583 0.1679 0.060 Uiso 1 1 calc R . .
C58 C 0.3851 0.5621 0.1974 0.050 Uiso 1 1 d . . .
H58A H 0.3123 0.5688 0.2251 0.075 Uiso 1 1 calc R . .
H58B H 0.4566 0.5275 0.2099 0.075 Uiso 1 1 calc R . .
H58C H 0.3519 0.5467 0.1676 0.075 Uiso 1 1 calc R . .
C59 C 0.7712(7) 0.5346(4) 0.0657(2) 0.077(2) Uani 1 1 d . . .
H59A H 0.7049 0.5726 0.0527 0.092 Uiso 1 1 calc R . .
H59B H 0.8543 0.5351 0.0422 0.092 Uiso 1 1 calc R . .
C60 C 0.7185(8) 0.4662(5) 0.0626(3) 0.085(2) Uani 1 1 d . . .
H60A H 0.6296 0.4672 0.0824 0.102 Uiso 1 1 calc R . .
H60B H 0.7795 0.4279 0.0784 0.102 Uiso 1 1 calc R . .
C61 C 0.7082(10) 0.4545(5) 0.0048(3) 0.105(3) Uani 1 1 d . . .
H61A H 0.6499 0.4942 -0.0108 0.126 Uiso 1 1 calc R . .
H61B H 0.7979 0.4532 -0.0143 0.126 Uiso 1 1 calc R . .
C62 C 0.6542(11) 0.3896(6) -0.0023(4) 0.130(4) Uani 1 1 d . . .
H62A H 0.7184 0.3497 0.0078 0.195 Uiso 1 1 calc R . .
H62B H 0.6398 0.3892 -0.0387 0.195 Uiso 1 1 calc R . .
H62C H 0.5696 0.3879 0.0193 0.195 Uiso 1 1 calc R . .
C63 C 0.8506(8) 0.6185(4) 0.1147(3) 0.083(2) Uani 1 1 d . . .
H63A H 0.9303 0.6161 0.0892 0.099 Uiso 1 1 calc R . .
H63B H 0.7811 0.6534 0.1001 0.099 Uiso 1 1 calc R . .
C64 C 0.8862(11) 0.6430(5) 0.1633(3) 0.103(3) Uani 1 1 d . . .
H64A H 0.9367 0.6040 0.1830 0.124 Uiso 1 1 calc R . .
H64B H 0.8027 0.6577 0.1851 0.124 Uiso 1 1 calc R . .
C65 C 0.9686(13) 0.7021(6) 0.1544(4) 0.136(4) Uani 1 1 d . . .
H65A H 1.0549 0.6857 0.1351 0.163 Uiso 1 1 calc R . .
H65B H 0.9216 0.7391 0.1318 0.163 Uiso 1 1 calc R . .
C66 C 0.9957(16) 0.7310(8) 0.1986(6) 0.190(6) Uani 1 1 d . . .
H66A H 0.9118 0.7451 0.2195 0.284 Uiso 1 1 calc R . .
H66B H 1.0410 0.7709 0.1877 0.284 Uiso 1 1 calc R . .
H66C H 1.0530 0.6969 0.2193 0.284 Uiso 1 1 calc R . .
C67 C 0.9033(7) 0.4923(4) 0.1454(2) 0.0718(18) Uani 1 1 d . . .
H67A H 0.9130 0.5042 0.1805 0.086 Uiso 1 1 calc R . .
H67B H 0.8672 0.4484 0.1495 0.086 Uiso 1 1 calc R . .
C68 C 1.0431(7) 0.4814(4) 0.1153(3) 0.0765(19) Uani 1 1 d . . .
H68A H 1.0361 0.4673 0.0806 0.092 Uiso 1 1 calc R . .
H68B H 1.0808 0.5249 0.1106 0.092 Uiso 1 1 calc R . .
C69 C 1.1348(8) 0.4265(4) 0.1448(3) 0.094(2) Uani 1 1 d . . .
H69A H 1.0938 0.3840 0.1508 0.113 Uiso 1 1 calc R . .
H69B H 1.1424 0.4417 0.1791 0.113 Uiso 1 1 calc R . .
C70 C 1.2770(9) 0.4103(5) 0.1164(4) 0.110(3) Uani 1 1 d . . .
H70A H 1.2707 0.3939 0.0828 0.166 Uiso 1 1 calc R . .
H70B H 1.3306 0.3749 0.1375 0.166 Uiso 1 1 calc R . .
H70C H 1.3192 0.4518 0.1111 0.166 Uiso 1 1 calc R . .

loop_
_atom_site_aniso_label
_atom_site_aniso_U_11
_atom_site_aniso_U_22
_atom_site_aniso_U_33
_atom_site_aniso_U_23
_atom_site_aniso_U_13
_atom_site_aniso_U_12
Re1 0.05491(14) 0.05502(16) 0.04753(14) -0.01357(10) -0.00575(10) -0.00361(10)
Cl1 0.0646(9) 0.0737(11) 0.0687(10) -0.0079(8) -0.0031(7) -0.0160(8)
Cl2 0.0781(11) 0.0731(11) 0.0771(11) -0.0171(9) -0.0154(9) 0.0202(8)
Cl3 0.0783(10) 0.0838(12) 0.0615(10) -0.0311(9) -0.0149(8) -0.0025(9)
Cl4 0.0861(12) 0.1107(15) 0.0771(12) -0.0302(11) 0.0175(9) -0.0436(11)
O1 0.078(3) 0.046(2) 0.049(2) -0.0028(18) -0.0137(19) -0.002(2)
O2 0.071(2) 0.051(2) 0.043(2) -0.0089(18) -0.0119(18) -0.0011(18)
O3 0.084(3) 0.050(2) 0.046(2) -0.0089(18) -0.0192(19) -0.004(2)
O4 0.066(2) 0.049(2) 0.045(2) -0.0102(17) -0.0108(17) 0.0034(18)
C1 0.067(4) 0.053(4) 0.038(3) -0.003(3) -0.005(2) -0.018(3)
C2 0.052(3) 0.050(3) 0.037(3) -0.003(2) -0.004(2) -0.009(2)
Fe1 0.0603(5) 0.0453(4) 0.0453(4) -0.0038(3) -0.0032(3) -0.0054(4)
Re2 0.04723(13) 0.04575(14) 0.06588(17) 0.00088(11) -0.00061(10) -0.00434(10)
Cl5 0.1044(15) 0.0857(13) 0.0961(14) -0.0080(11) -0.0373(11) -0.0235(11)
Cl6 0.0627(9) 0.0709(11) 0.0853(12) 0.0053(9) 0.0076(8) -0.0202(8)
Cl7 0.0804(12) 0.0498(10) 0.1416(19) 0.0066(11) 0.0103(12) 0.0085(8)
Cl8 0.1199(17) 0.1300(19) 0.0640(12) -0.0162(12) -0.0085(11) -0.0277(14)
O5 0.049(2) 0.054(2) 0.077(3) 0.008(2) 0.0030(19) -0.0043(18)
O6 0.052(2) 0.050(2) 0.067(3) 0.0034(19) 0.0039(18) 0.0046(18)
O7 0.046(2) 0.051(2) 0.078(3) 0.007(2) 0.0094(19) 0.0015(17)
O8 0.049(2) 0.046(2) 0.110(4) 0.014(2) 0.008(2) -0.0009(18)
C4 0.045(3) 0.051(3) 0.052(3) -0.001(3) 0.002(2) -0.001(2)
C3 0.045(3) 0.049(3) 0.063(4) -0.001(3) -0.007(3) 0.000(2)
Re3 0.04682(14) 0.0925(2) 0.04812(15) -0.01154(13) -0.00199(10) 0.00195(12)
Cl9 0.0823(12) 0.1140(16) 0.0832(13) -0.0005(12) -0.0040(10) 0.0316(11)
Cl10 0.0649(10) 0.1130(15) 0.0676(11) 0.0029(10) 0.0144(8) -0.0032(9)
Cl11 0.0784(12) 0.194(3) 0.0602(11) -0.0461(14) -0.0104(9) -0.0063(14)
Cl12 0.0675(10) 0.0832(13) 0.1052(15) -0.0180(11) -0.0091(9) 0.0006(9)
O9 0.053(2) 0.071(3) 0.054(2) -0.011(2) -0.0008(17) -0.0167(19)
O11 0.052(2) 0.079(3) 0.047(2) -0.002(2) -0.0023(17) -0.013(2)
O10 0.051(2) 0.104(4) 0.046(2) -0.023(2) -0.0005(17) -0.011(2)
O12 0.065(2) 0.066(3) 0.048(2) -0.0075(19) -0.0089(18) -0.019(2)
C6 0.055(3) 0.054(3) 0.048(3) -0.004(3) -0.007(2) -0.009(3)
N1 0.055(3) 0.082(4) 0.068(3) -0.025(3) -0.007(2) -0.004(3)
C7 0.062(4) 0.106(6) 0.067(4) -0.029(4) -0.013(3) -0.008(4)
C8 0.084(5) 0.121(7) 0.097(6) -0.002(5) -0.028(5) -0.008(5)
C9 0.074(5) 0.110(7) 0.082(5) -0.012(5) -0.013(4) 0.006(4)
C10 0.108(7) 0.146(9) 0.093(6) 0.006(6) -0.020(5) -0.004(6)
C11 0.062(4) 0.086(5) 0.075(4) -0.035(4) -0.015(3) 0.000(3)
C12 0.059(4) 0.111(7) 0.144(8) -0.063(6) -0.028(4) 0.012(4)
C13 0.081(5) 0.101(6) 0.109(7) -0.038(5) -0.021(5) 0.019(5)
C14 0.110(7) 0.109(8) 0.145(9) -0.008(7) -0.001(6) 0.028(6)
C15 0.057(4) 0.111(6) 0.075(5) -0.024(4) 0.001(3) -0.012(4)
C16 0.094(6) 0.084(6) 0.155(9) -0.026(6) 0.021(6) -0.024(5)
C17 0.100(7) 0.098(7) 0.219(13) 0.010(8) 0.016(8) -0.025(6)
C18 0.196 0.219 0.554 0.197 0.205 0.081
C19 0.056(4) 0.082(5) 0.075(4) -0.017(4) -0.002(3) -0.008(3)
C20 0.061(4) 0.079(5) 0.089(5) -0.007(4) -0.012(3) 0.000(3)
C21 0.058(4) 0.109(7) 0.123(7) -0.013(5) 0.001(4) 0.006(4)
C22 0.087 0.219 0.122 -0.003 -0.042 0.033
N2 0.052(2) 0.044(2) 0.048(3) -0.007(2) -0.0059(19) -0.0012(19)
C23 0.053(3) 0.051(3) 0.056(3) 0.000(3) -0.005(2) -0.003(2)
C24 0.066(4) 0.056(4) 0.074(4) 0.000(3) -0.010(3) -0.009(3)
C25 0.086(5) 0.058(4) 0.121(7) 0.015(4) -0.003(5) -0.015(4)
C26 0.143(10) 0.135(9) 0.116(8) 0.014(7) -0.001(7) -0.012(8)
C27 0.062(3) 0.046(3) 0.048(3) -0.010(2) -0.004(2) -0.002(2)
C28 0.062(3) 0.058(4) 0.054(3) -0.011(3) -0.005(3) 0.009(3)
C29 0.071(4) 0.059(4) 0.064(4) -0.004(3) -0.018(3) 0.007(3)
C30 0.106(6) 0.088(6) 0.102(6) -0.032(5) -0.043(5) -0.002(5)
C31 0.056(3) 0.041(3) 0.060(3) -0.013(3) -0.007(3) -0.003(2)
C32 0.061(3) 0.051(3) 0.062(4) 0.001(3) -0.006(3) -0.007(3)
C33 0.068(4) 0.052(4) 0.080(4) -0.010(3) -0.012(3) -0.003(3)
C34 0.076(5) 0.060(4) 0.116(6) 0.012(4) 0.005(4) -0.011(3)
C35 0.052(3) 0.047(3) 0.073(4) -0.010(3) 0.002(3) 0.000(2)
C36 0.057(3) 0.051(4) 0.092(5) -0.014(3) -0.018(3) -0.003(3)
C37 0.048(3) 0.058(4) 0.144(7) 0.003(4) -0.020(4) -0.006(3)
C38 0.065(5) 0.110(7) 0.173(9) -0.040(6) -0.049(5) 0.012(4)
N3 0.048(3) 0.053(3) 0.068(3) -0.010(2) -0.009(2) -0.005(2)
C39 0.056(4) 0.072(4) 0.090(5) -0.024(4) -0.020(3) -0.008(3)
C40 0.080(5) 0.130(8) 0.124(7) -0.070(6) -0.014(5) 0.004(5)
C41 0.073(5) 0.095(6) 0.143(8) -0.048(6) -0.024(5) 0.004(4)
C42 0.163(12) 0.157(12) 0.194(13) -0.035(10) -0.067(10) -0.020(9)
C43 0.069(4) 0.061(4) 0.089(5) -0.001(4) -0.016(3) -0.011(3)
C44 0.085(5) 0.094(6) 0.067(4) 0.006(4) -0.023(4) -0.009(4)
C45 0.131(7) 0.093(6) 0.082(5) -0.011(5) -0.018(5) -0.038(6)
C46 0.233(14) 0.104(8) 0.113(8) 0.041(7) -0.044(9) -0.027(8)
C47 0.065(4) 0.058(4) 0.073(4) -0.002(3) -0.009(3) -0.008(3)
C48 0.077(4) 0.069(4) 0.069(4) -0.011(3) -0.015(3) -0.015(3)
C49 0.080(5) 0.086(5) 0.070(5) -0.003(4) -0.016(4) -0.004(4)
C50 0.081(5) 0.116(7) 0.086(5) 0.015(5) -0.026(4) -0.023(5)
C51 0.062(4) 0.065(4) 0.072(4) -0.012(3) -0.003(3) -0.005(3)
C52 0.081(5) 0.086(5) 0.087(5) 0.025(4) -0.011(4) -0.019(4)
C53 0.089(5) 0.096(6) 0.087(6) 0.004(5) 0.003(4) -0.019(5)
C54 0.085(6) 0.102(7) 0.110(7) 0.005(5) 0.018(5) -0.008(5)
N4 0.072(3) 0.080(4) 0.052(3) 0.009(3) -0.003(2) -0.005(3)
C55 0.072(4) 0.116(6) 0.056(4) -0.004(4) 0.003(3) -0.010(4)
C56 0.066(5) 0.142(8) 0.112(7) -0.014(6) 0.011(4) 0.023(5)
C59 0.072(4) 0.097(6) 0.054(4) 0.005(4) 0.004(3) -0.002(4)
C60 0.080(5) 0.110(6) 0.057(4) -0.003(4) -0.005(3) 0.008(4)
C61 0.107(7) 0.138(8) 0.066(5) -0.006(5) -0.023(4) 0.002(6)
C62 0.154(9) 0.146(10) 0.098(7) -0.017(6) -0.059(7) -0.007(8)
C63 0.094(5) 0.073(5) 0.072(5) 0.016(4) -0.013(4) 0.001(4)
C64 0.135(8) 0.083(6) 0.090(6) 0.008(5) -0.011(5) -0.023(5)
C65 0.167(11) 0.134(9) 0.117(9) 0.008(7) -0.037(8) -0.052(8)
C66 0.213(16) 0.181(14) 0.198(15) -0.004(12) -0.070(12) -0.069(12)
C67 0.073(4) 0.081(5) 0.057(4) 0.011(3) -0.009(3) -0.008(3)
C68 0.064(4) 0.081(5) 0.080(5) 0.012(4) -0.012(3) -0.005(3)
C69 0.110(6) 0.089(6) 0.074(5) 0.008(4) -0.013(4) 0.004(5)
C70 0.090(6) 0.103(7) 0.123(8) -0.002(6) -0.010(5) 0.027(5)

loop_
_atom_type_symbol
_atom_type_description
_atom_type_scat_dispersion_real
_atom_type_scat_dispersion_imag
_atom_type_scat_source
C C 0.0033 0.0016 'International Tables Vol C Tables 4.2.6.8 and 6.1.1.4'
H H 0.0000 0.0000 'International Tables Vol C Tables 4.2.6.8 and 6.1.1.4'
N N 0.0061 0.0033 'International Tables Vol C Tables 4.2.6.8 and 6.1.1.4'
O O 0.0106 0.0060 'International Tables Vol C Tables 4.2.6.8 and 6.1.1.4'
Cl Cl 0.1484 0.1585 'International Tables Vol C Tables 4.2.6.8 and 6.1.1.4'
Fe Fe 0.3463 0.8444 'International Tables Vol C Tables 4.2.6.8 and 6.1.1.4'
Re Re -1.0185 7.2310 'International Tables Vol C Tables 4.2.6.8 and 6.1.1.4'

loop_
_geom_angle_atom_site_label_1
_geom_angle_atom_site_label_2
_geom_angle_atom_site_label_3
_geom_angle
_geom_angle_site_symmetry_1
_geom_angle_site_symmetry_3
_geom_angle_publ_flag
O4 Re1 O3 78.98(14) . . ?
O4 Re1 Cl3 172.32(11) . . ?
O3 Re1 Cl3 93.39(11) . . ?
O4 Re1 Cl4 87.31(12) . . ?
O3 Re1 Cl4 89.35(14) . . ?
Cl3 Re1 Cl4 91.74(7) . . ?
O4 Re1 Cl2 92.82(11) . . ?
O3 Re1 Cl2 171.71(11) . . ?
Cl3 Re1 Cl2 94.82(6) . . ?
Cl4 Re1 Cl2 91.46(8) . . ?
O4 Re1 Cl1 87.37(12) . . ?
O3 Re1 Cl1 86.98(13) . . ?
Cl3 Re1 Cl1 93.16(6) . . ?
Cl4 Re1 Cl1 174.04(6) . . ?
Cl2 Re1 Cl1 91.50(7) . . ?
C1 O1 Fe1 111.4(3) . . ?
C2 O2 Fe1 112.6(3) . . ?
C1 O3 Re1 114.7(4) . . ?
C2 O4 Re1 115.1(3) . . ?
O1 C1 O3 125.6(5) . . ?
O1 C1 C2 119.0(5) . . ?
O3 C1 C2 115.4(5) . . ?
O2 C2 O4 126.6(5) . . ?
O2 C2 C1 117.7(5) . . ?
O4 C2 C1 115.7(5) . . ?
O5 Fe1 O1 98.58(16) . . ?
O5 Fe1 O9 91.51(17) . . ?
O1 Fe1 O9 169.38(16) . . ?
O5 Fe1 O2 175.49(15) . . ?
O1 Fe1 O2 78.83(14) . . ?
O9 Fe1 O2 91.31(15) . . ?
O5 Fe1 O6 78.42(14) . . ?
O1 Fe1 O6 90.95(16) . . ?
O9 Fe1 O6 94.34(15) . . ?
O2 Fe1 O6 97.85(15) . . ?
O5 Fe1 O12 89.78(15) . . ?
O1 Fe1 O12 98.58(15) . . ?
O9 Fe1 O12 78.04(14) . . ?
O2 Fe1 O12 94.25(15) . . ?
O6 Fe1 O12 165.86(15) . . ?
O8 Re2 O7 78.84(15) . . ?
O8 Re2 Cl7 91.39(12) . . ?
O7 Re2 Cl7 170.22(11) . . ?
O8 Re2 Cl6 172.98(12) . . ?
O7 Re2 Cl6 94.15(11) . . ?
Cl7 Re2 Cl6 95.62(7) . . ?
O8 Re2 Cl5 87.59(16) . . ?
O7 Re2 Cl5 88.65(14) . . ?
Cl7 Re2 Cl5 91.47(9) . . ?
Cl6 Re2 Cl5 91.97(8) . . ?
O8 Re2 Cl8 88.39(16) . . ?
O7 Re2 Cl8 85.92(14) . . ?
Cl7 Re2 Cl8 93.36(9) . . ?
Cl6 Re2 Cl8 91.43(8) . . ?
Cl5 Re2 Cl8 173.79(8) . . ?
C3 O5 Fe1 113.1(3) . . ?
C4 O6 Fe1 111.9(3) . . ?
C4 O7 Re2 115.0(3) . . ?
C3 O8 Re2 114.5(3) . . ?
O6 C4 O7 127.7(5) . . ?
O6 C4 C3 117.1(5) . . ?
O7 C4 C3 115.2(5) . . ?
O5 C3 O8 124.9(5) . . ?
O5 C3 C4 118.9(5) . . ?
O8 C3 C4 116.1(5) . . ?
O11 Re3 O10 79.02(15) . . ?
O11 Re3 Cl11 170.82(12) . . ?
O10 Re3 Cl11 91.83(12) . . ?
O11 Re3 Cl10 92.24(12) . . ?
O10 Re3 Cl10 171.21(12) . . ?
Cl11 Re3 Cl10 96.92(8) . . ?
O11 Re3 Cl12 88.50(13) . . ?
O10 Re3 Cl12 87.97(14) . . ?
Cl11 Re3 Cl12 90.56(9) . . ?
Cl10 Re3 Cl12 92.80(7) . . ?
O11 Re3 Cl9 88.06(13) . . ?
O10 Re3 Cl9 87.65(14) . . ?
Cl11 Re3 Cl9 92.23(9) . . ?
Cl10 Re3 Cl9 91.13(8) . . ?
Cl12 Re3 Cl9 174.88(7) . . ?
C5 O9 Fe1 113.1(4) . . ?
C6 O11 Re3 114.8(3) . . ?
C5 O10 Re3 114.1(4) . . ?
C6 O12 Fe1 111.7(3) . . ?
O12 C6 O11 125.8(5) . . ?
O12 C6 C5 119.2(5) . . ?
O11 C6 C5 114.9(5) . . ?
O9 C5 O10 125.6(5) . . ?
O9 C5 C6 117.8(5) . . ?
O10 C5 C6 116.5(5) . . ?
C19 N1 C15 111.2(5) . . ?
C19 N1 C7 108.7(5) . . ?
C15 N1 C7 106.9(5) . . ?
C19 N1 C11 109.1(5) . . ?
C15 N1 C11 109.6(5) . . ?
C7 N1 C11 111.3(5) . . ?
N1 C7 C8 114.0(6) . . ?
C9 C8 C7 110.2(7) . . ?
C10 C9 C8 112.5(7) . . ?
C12 C11 N1 117.3(5) . . ?
C11 C12 C13 110.3(6) . . ?
C14 C13 C12 110.6(8) . . ?
C16 C15 N1 118.0(6) . . ?
C15 C16 C17 110.9(8) . . ?
C18 C17 C16 124.0(9) . . ?
C20 C19 N1 115.8(5) . . ?
C19 C20 C21 111.4(6) . . ?
C20 C21 C22 113.9(6) . . ?
C23 N2 C27 111.0(4) . . ?
C23 N2 C35 113.2(4) . . ?
C27 N2 C35 106.3(4) . . ?
C23 N2 C31 105.5(4) . . ?
C27 N2 C31 109.7(4) . . ?
C35 N2 C31 111.1(4) . . ?
N2 C23 C24 115.2(5) . . ?
C23 C24 C25 109.1(6) . . ?
C26 C25 C24 113.1(7) . . ?
C28 C27 N2 117.0(4) . . ?
C27 C28 C29 111.8(5) . . ?
C30 C29 C28 114.9(5) . . ?
C32 C31 N2 116.5(4) . . ?
C31 C32 C33 109.2(5) . . ?
C32 C33 C34 111.5(5) . . ?
N2 C35 C36 116.7(5) . . ?
C37 C36 C35 108.0(5) . . ?
C38 C37 C36 113.0(7) . . ?
C51 N3 C43 107.3(5) . . ?
C51 N3 C39 109.2(4) . . ?
C43 N3 C39 111.3(5) . . ?
C51 N3 C47 111.5(5) . . ?
C43 N3 C47 108.6(4) . . ?
C39 N3 C47 109.0(5) . . ?
C40 C39 N3 115.0(5) . . ?
C39 C40 C41 114.3(7) . . ?
C42 C41 C40 106.9(9) . . ?
C44 C43 N3 116.6(5) . . ?
C45 C44 C43 112.2(6) . . ?
C44 C45 C46 114.2(8) . . ?
C48 C47 N3 116.2(5) . . ?
C47 C48 C49 109.9(6) . . ?
C50 C49 C48 113.3(6) . . ?
C52 C51 N3 116.9(6) . . ?
C51 C52 C53 110.3(6) . . ?
C54 C53 C52 113.6(7) . . ?
C63 N4 C55 109.8(6) . . ?
C63 N4 C59 107.0(5) . . ?
C55 N4 C59 109.8(5) . . ?
C63 N4 C67 110.1(5) . . ?
C55 N4 C67 106.5(5) . . ?
C59 N4 C67 113.6(5) . . ?
C56 C55 N4 117.5(6) . . ?
C55 C56 C57 119.6(7) . . ?
C58 C57 C56 102.2(4) . . ?
C60 C59 N4 115.6(5) . . ?
C59 C60 C61 110.5(7) . . ?
C62 C61 C60 114.7(8) . . ?
C64 C63 N4 116.7(6) . . ?
C63 C64 C65 115.0(8) . . ?
C66 C65 C64 117.5(10) . . ?
C68 C67 N4 115.7(5) . . ?
C69 C68 C67 110.0(6) . . ?
C68 C69 C70 113.7(7) . . ?

loop_
_geom_bond_atom_site_label_1
_geom_bond_atom_site_label_2
_geom_bond_distance
_geom_bond_site_symmetry_2
_geom_bond_publ_flag
Re1 O4 2.073(4) . ?
Re1 O3 2.080(4) . ?
Re1 Cl3 2.3104(15) . ?
Re1 Cl4 2.3141(18) . ?
Re1 Cl2 2.3166(17) . ?
Re1 Cl1 2.3496(16) . ?
O1 C1 1.242(7) . ?
O1 Fe1 2.139(4) . ?
O2 C2 1.230(6) . ?
O2 Fe1 2.145(4) . ?
O3 C1 1.272(6) . ?
O4 C2 1.264(6) . ?
C1 C2 1.546(7) . ?
Fe1 O5 2.097(4) . ?
Fe1 O9 2.141(4) . ?
Fe1 O6 2.166(4) . ?
Fe1 O12 2.170(4) . ?
Re2 O8 2.084(4) . ?
Re2 O7 2.093(4) . ?
Re2 Cl7 2.2898(17) . ?
Re2 Cl6 2.3006(15) . ?
Re2 Cl5 2.3292(19) . ?
Re2 Cl8 2.337(2) . ?
O5 C3 1.218(7) . ?
O6 C4 1.223(6) . ?
O7 C4 1.270(6) . ?
O8 C3 1.281(7) . ?
C4 C3 1.546(7) . ?
Re3 O11 2.073(4) . ?
Re3 O10 2.076(4) . ?
Re3 Cl11 2.3065(19) . ?
Re3 Cl10 2.3127(18) . ?
Re3 Cl12 2.339(2) . ?
Re3 Cl9 2.349(2) . ?
O9 C5 1.240(6) . ?
O11 C6 1.276(6) . ?
O10 C5 1.266(7) . ?
O12 C6 1.229(6) . ?
C6 C5 1.536(8) . ?
N1 C19 1.506(8) . ?
N1 C15 1.515(9) . ?
N1 C7 1.518(8) . ?
N1 C11 1.525(8) . ?
C7 C8 1.527(11) . ?
C8 C9 1.520(10) . ?
C9 C10 1.507(12) . ?
C11 C12 1.516(9) . ?
C12 C13 1.545(10) . ?
C13 C14 1.513(12) . ?
C15 C16 1.487(11) . ?
C16 C17 1.528(12) . ?
C17 C18 1.220(10) . ?
C19 C20 1.481(9) . ?
C20 C21 1.507(9) . ?
C21 C22 1.520(8) . ?
N2 C23 1.511(7) . ?
N2 C27 1.517(7) . ?
N2 C35 1.519(7) . ?
N2 C31 1.561(7) . ?
C23 C24 1.530(8) . ?
C24 C25 1.534(10) . ?
C25 C26 1.441(12) . ?
C27 C28 1.497(8) . ?
C28 C29 1.525(8) . ?
C29 C30 1.517(9) . ?
C31 C32 1.496(8) . ?
C32 C33 1.521(8) . ?
C33 C34 1.532(9) . ?
C35 C36 1.529(8) . ?
C36 C37 1.524(9) . ?
C37 C38 1.489(10) . ?
N3 C51 1.491(7) . ?
N3 C43 1.525(8) . ?
N3 C39 1.528(7) . ?
N3 C47 1.542(7) . ?
C39 C40 1.486(9) . ?
C40 C41 1.543(11) . ?
C41 C42 1.444(14) . ?
C43 C44 1.525(9) . ?
C44 C45 1.477(10) . ?
C45 C46 1.514(13) . ?
C47 C48 1.489(8) . ?
C48 C49 1.519(9) . ?
C49 C50 1.497(10) . ?
C51 C52 1.491(9) . ?
C52 C53 1.581(11) . ?
C53 C54 1.500(11) . ?
N4 C63 1.513(9) . ?
N4 C55 1.515(8) . ?
N4 C59 1.521(8) . ?
N4 C67 1.523(8) . ?
C55 C56 1.500(10) . ?
C56 C57 1.511(7) . ?
C57 C58 1.3527 . ?
C59 C60 1.519(11) . ?
C60 C61 1.538(10) . ?
C61 C62 1.488(12) . ?
C63 C64 1.478(11) . ?
C64 C65 1.502(12) . ?
C65 C66 1.386(15) . ?
C67 C68 1.512(9) . ?
C68 C69 1.494(9) . ?
C69 C70 1.524(11) . ?
